data_7213266
loop_
_publ_author_name
'Pizzala, Helene'
'Carles, Micheline'
'Stone, William E. E.'
'Thevand, Andre'

_publ_section_title
;
 Tautomerism in Schiff bases derived from 3-hydroxysalicylaldehyde.
 Combined X-ray diffraction, solution and solid state NMR study
;
_journal_issue 5
_journal_name_full 'Journal of the Chemical Society, Perkin Transactions 2'
_journal_page_first 935
_journal_paper_doi 10.1039/b000756k
_journal_year 2000
_chemical_compound_source 'Local laboratory'
_chemical_formula_sum 'C8 H9 N O2'
_chemical_formula_weight 151.12
_space_group_IT_number 2
_symmetry_cell_setting triclinic
_symmetry_space_group_name_Hall '-P 1'
_symmetry_space_group_name_H-M 'P -1'
_atom_sites_solution_hydrogens difmap
_cell_angle_alpha 80.660(10)
_cell_angle_beta 88.460(10)
_cell_angle_gamma 87.170(10)
_cell_formula_units_Z 4
_cell_length_a 6.8550(10)
_cell_length_b 7.5510(10)
_cell_length_c 14.6220(10)
_cell_measurement_reflns_used 6788
_cell_measurement_temperature 298
_cell_measurement_theta_max 25
_cell_measurement_theta_min 1
_cell_volume 745.78(16)
_computing_data_collection KappaCCD
_computing_data_reduction 'Denzo and Scalepak (Otwinowski & Minor, 1997)'
_computing_molecular_graphics 'Ortep (Johnson, 1976)'
_computing_publication_material 'maxus(Mackay et al., 1999)'
_computing_structure_refinement 'maxus(Mackay et al., 1999)'
_computing_structure_solution 'SIR92 (Altomare et al., 1994)'
_diffrn_measurement_device KappaCCD
_diffrn_measurement_method phi-scan
_diffrn_radiation_source 'fine-focus sealed tube'
_diffrn_radiation_type MoK\a
_diffrn_radiation_wavelength 0.71073
_diffrn_reflns_av_R_equivalents 0.06
_diffrn_reflns_limit_h_max 8
_diffrn_reflns_limit_h_min 0
_diffrn_reflns_limit_k_max 9
_diffrn_reflns_limit_k_min -9
_diffrn_reflns_limit_l_max 18
_diffrn_reflns_limit_l_min -18
_diffrn_reflns_number 2795
_diffrn_reflns_theta_max 26.37
_exptl_absorpt_coefficient_mu 0.098
_exptl_absorpt_correction_type none
_exptl_crystal_colour yellow
_exptl_crystal_density_diffrn 1.345
_exptl_crystal_density_method 'not measured'
_exptl_crystal_description plate
_exptl_crystal_F_000 324
_exptl_crystal_size_max 0.3
_exptl_crystal_size_mid 0.2
_exptl_crystal_size_min 0.1
_refine_diff_density_max 0.31
_refine_diff_density_min -0.24
_refine_diff_density_rms 0.07
_refine_ls_extinction_method none
_refine_ls_goodness_of_fit_all 0.976
_refine_ls_goodness_of_fit_gt 1.023
_refine_ls_goodness_of_fit_ref 1.023
_refine_ls_hydrogen_treatment noref
_refine_ls_matrix_type full
_refine_ls_number_parameters 199
_refine_ls_number_reflns 2166
_refine_ls_R_factor_all 0.056
_refine_ls_R_factor_gt 0.042
_refine_ls_shift/su_max 0.002
_refine_ls_shift/su_mean 0.001
_refine_ls_structure_factor_coef F^2^
_refine_ls_weighting_details ' w = 1 / ( s^2^(Fo^2^) + 0.03000 * Fo^2^)'
_refine_ls_weighting_scheme sigma
_refine_ls_wR_factor_all 0.063
_refine_ls_wR_factor_gt 0.063
_refine_ls_wR_factor_ref 0.063
_reflns_d_resolution_high 0.63
_reflns_d_resolution_low 1.90
_reflns_limit_h_max 8
_reflns_limit_h_min 0
_reflns_limit_k_max 9
_reflns_limit_k_min -9
_reflns_limit_l_max 8
_reflns_limit_l_min 0
_reflns_number_gt 2166
_reflns_number_total 2795
_reflns_threshold_expression 'I> 3.00 sigma(I)'
_cod_data_source_file b000756ksup1.cif
_cod_data_source_block crystal_compound1
_cod_depositor_comments
;
The following automatic conversions were performed:

'_symmetry_cell_setting' value 'Triclinic' changed to 'triclinic'
according to /home/saulius/struct/CIF-dictionaries/cif_core.dic
dictionary named 'cif_core.dic' version 2.4.2 from 2011-04-26.

Automatic conversion script
Id: cif_fix_values 1891 2012-01-12 08:04:46Z andrius 
;
_cod_original_cell_volume 746.0(10)
_cod_original_sg_symbol_H-M 'P -1          '
_cod_original_formula_sum 'C16 H18 N2 O4 '
_cod_database_code 7213266

loop_
_symmetry_equiv_pos_as_xyz
+X,+Y,+Z
-X,-Y,-Z

loop_
_atom_site_label
_atom_site_fract_x
_atom_site_fract_y
_atom_site_fract_z
_atom_site_U_iso_or_equiv
_atom_site_occupancy
_atom_site_adp_type
O2 0.33415(6) -0.13357(5) 0.65302(3) 0.0355(2) 1.00 Uij
O33 0.27939(6) 0.19669(5) 0.70177(2) 0.0386(2) 1.00 Uij
O3 0.58848(6) -0.21507(6) 0.79787(3) 0.0442(2) 1.00 Uij
O22 0.26840(6) -0.05305(5) 0.85995(2) 0.0344(2) 1.00 Uij
N11 0.25331(7) -0.12003(6) 1.03893(3) 0.0307(2) 1.00 Uij
N1 0.25956(7) -0.14951(6) 0.48277(3) 0.0327(2) 1.00 Uij
C33 0.26169(8) 0.24970(7) 0.78645(4) 0.0281(3) 1.00 Uij
C11 0.24028(8) 0.17745(7) 0.95401(4) 0.0273(3) 1.00 Uij
C22 0.25693(7) 0.11549(7) 0.86730(4) 0.0261(3) 1.00 Uij
C7 0.42870(9) -0.23403(7) 0.47795(4) 0.0325(3) 1.00 Uij
C77 0.23881(8) 0.05209(8) 1.03781(4) 0.0316(3) 1.00 Uij
C3 0.63159(8) -0.26725(7) 0.71479(4) 0.0320(3) 1.00 Uij
C44 0.24968(8) 0.42798(7) 0.79260(4) 0.0329(3) 1.00 Uij
C88 0.25338(9) -0.25363(8) 1.12369(4) 0.0405(3) 1.00 Uij
C1 0.55287(8) -0.27601(7) 0.55487(4) 0.0290(3) 1.00 Uij
C2 0.49726(8) -0.22126(7) 0.64099(4) 0.0283(3) 1.00 Uij
C66 0.22650(9) 0.36361(8) 0.95841(4) 0.0385(3) 1.00 Uij
C4 0.80349(9) -0.35989(8) 0.70353(4) 0.0373(3) 1.00 Uij
C6 0.73421(9) -0.37074(7) 0.54508(4) 0.0373(3) 1.00 Uij
C55 0.23048(9) 0.48658(7) 0.87881(4) 0.0399(3) 1.00 Uij
C5 0.85616(9) -0.41222(8) 0.61780(4) 0.0417(3) 1.00 Uij
C8 0.12790(10) -0.10455(8) 0.40515(4) 0.0443(3) 1.00 Uij
H7 0.4659(9) -0.2643(8) 0.4123(4) 0.06232 1.00 Uiso
H77 0.2280(9) 0.0982(8) 1.1072(4) 0.06152 1.00 Uiso
H44 0.2547(8) 0.5153(7) 0.7359(4) 0.06224 1.00 Uiso
H66 0.2163(9) 0.4009(8) 1.0227(4) 0.06870 1.00 Uiso
H4 0.8945(9) -0.3868(8) 0.7587(4) 0.06673 1.00 Uiso
H6 0.7608(9) -0.4009(8) 0.4824(4) 0.06727 1.00 Uiso
H55 0.2219(9) 0.6145(8) 0.8771(4) 0.06968 1.00 Uiso
H5 0.9750(10) -0.4801(9) 0.6231(5) 0.07123 1.00 Uiso
H33 0.3010(10) 0.0510(10) 0.7116(6) 0.06810 1.00 Uiso
H3 0.4580(10) -0.1570(10) 0.7930(5) 0.07408 1.00 Uiso
H8A 0.1920(10) -0.1440(10) 0.3411(6) 0.07366 1.00 Uiso
H8B 0.1000(10) 0.0320(10) 0.3864(5) 0.07366 1.00 Uiso
H88A 0.1360(10) -0.3310(9) 1.1313(5) 0.06922 1.00 Uiso
H8C 0.0190(10) -0.1470(10) 0.4144(5) 0.07366 1.00 Uiso
H88B 0.3700(10) -0.3350(10) 1.1284(5) 0.06922 1.00 Uiso
H88C 0.2560(10) -0.1888(9) 1.1842(5) 0.06922 1.00 Uiso
H1 0.2320(10) -0.1162(9) 0.5526(5) 0.06240 1.00 Uiso
H11 0.2670(10) -0.1562(9) 0.9733(5) 0.06022 1.00 Uiso

loop_
_atom_site_aniso_label
_atom_site_aniso_U_11
_atom_site_aniso_U_22
_atom_site_aniso_U_33
_atom_site_aniso_U_12
_atom_site_aniso_U_13
_atom_site_aniso_U_23
O2 0.0335(2) 0.0417(2) 0.0311(2) 0.0061(2) 0.0001(2) -.0134(2)
O33 0.0537(3) 0.0366(2) 0.0238(2) -.0015(2) 0.0034(2) -.0025(2)
O3 0.0394(3) 0.0634(3) 0.0294(2) 0.0056(2) -.0039(2) -.0157(2)
O22 0.0487(3) 0.0251(2) 0.0288(2) -.0012(2) 0.0058(2) -.0071(2)
N11 0.0290(3) 0.0351(3) 0.0266(2) -.0023(2) 0.0007(2) -.0015(2)
N1 0.0385(3) 0.0305(3) 0.0281(3) -.0036(2) -.0006(2) -.0040(2)
C33 0.0253(3) 0.0322(3) 0.0260(3) -.0021(2) -.0002(2) -.0046(2)
C11 0.0250(3) 0.0288(3) 0.0279(3) -.0015(2) -.0002(2) -.0077(2)
C22 0.0221(3) 0.0278(3) 0.0276(3) -.0006(2) 0.0012(2) -.0056(2)
C7 0.0411(3) 0.0277(3) 0.0281(3) -.0096(2) 0.0077(3) -.0056(2)
C77 0.0266(3) 0.0395(3) 0.0285(3) -.0034(2) -.0011(3) -.0094(2)
C3 0.0349(3) 0.0331(3) 0.0272(3) -.0033(2) 0.0030(3) -.0063(2)
C44 0.0279(3) 0.0289(3) 0.0400(3) -.0014(2) -.0006(3) 0.0006(2)
C88 0.0388(4) 0.0467(4) 0.0322(3) -.0024(3) -.0022(3) 0.0098(3)
C1 0.0325(3) 0.0246(3) 0.0293(3) -.0055(2) 0.0062(3) -.0057(2)
C2 0.0296(3) 0.0248(3) 0.0298(3) -.0042(2) 0.0034(3) -.0048(2)
C66 0.0422(4) 0.0341(3) 0.0397(3) -.0025(3) 0.0019(3) -.0166(3)
C4 0.0360(3) 0.0353(3) 0.0388(3) 0.0012(3) -.0006(3) -.0023(3)
C6 0.0383(3) 0.0336(3) 0.0398(3) -.0028(3) 0.0103(3) -.0127(3)
C55 0.0415(4) 0.0256(3) 0.0518(4) -.0020(3) 0.0017(3) -.0099(3)
C5 0.0350(3) 0.0366(3) 0.0520(4) 0.0056(3) 0.0041(3) -.0087(3)
C8 0.0471(4) 0.0465(4) 0.0372(3) -.0050(3) -.0091(3) -.0001(3)

loop_
_atom_type_symbol
_atom_type_description
_atom_type_scat_dispersion_real
_atom_type_scat_dispersion_imag
_atom_type_scat_source
'C ' 'C ' 0.0033 0.0016 'Waasmaier & Kirfel, 1995'
'H ' 'H ' 0.0000 0.0000 'Waasmaier & Kirfel, 1995'
'O ' 'O ' 0.0106 0.0060 'Waasmaier & Kirfel, 1995'
'N ' 'N ' 0.0061 0.0033 'Waasmaier & Kirfel, 1995'

loop_
_geom_angle_atom_site_label_1
_geom_angle_atom_site_label_2
_geom_angle_atom_site_label_3
_geom_angle
C77 N11 C88 124.20(10)
C7 N1 C8 123.80(10)
O33 C33 C22 118.70(10)
O33 C33 C44 119.90(10)
C22 C33 C44 121.40(10)
C22 C11 C77 119.90(10)
C22 C11 C66 120.90(10)
C77 C11 C66 119.20(10)
O22 C22 C33 120.50(10)
O22 C22 C11 123.00(10)
C33 C22 C11 116.60(10)
N1 C7 C1 122.40(10)
N11 C77 C11 122.40(10)
O3 C3 C2 119.30(10)
O3 C3 C4 119.20(10)
C2 C3 C4 121.50(10)
C33 C44 C55 121.20(10)
C7 C1 C2 120.20(10)
C7 C1 C6 119.40(10)
C2 C1 C6 120.50(10)
O2 C2 C3 120.70(10)
O2 C2 C1 122.70(10)
C3 C2 C1 116.60(10)
C11 C66 C55 120.20(10)
C3 C4 C5 121.00(10)
C1 C6 C5 120.50(10)
C44 C55 C66 119.70(10)
C4 C5 C6 119.90(10)

loop_
_geom_bond_atom_site_label_1
_geom_bond_atom_site_label_2
_geom_bond_distance
O2 C2 1.2950(10)
O33 C33 1.3640(10)
O3 C3 1.3590(10)
O22 C22 1.2960(10)
N11 C77 1.2990(10)
N11 C88 1.4670(10)
N1 C7 1.3020(10)
N1 C8 1.4560(10)
C33 C22 1.4290(10)
C33 C44 1.3650(10)
C11 C22 1.4220(10)
C11 C77 1.4230(10)
C11 C66 1.4190(10)
C7 C1 1.4140(10)
C3 C2 1.4270(10)
C3 C4 1.3610(10)
C44 C55 1.4050(10)
C1 C2 1.4260(10)
C1 C6 1.4200(10)
C66 C55 1.3680(10)
C4 C5 1.4090(10)
C6 C5 1.3570(10)
